data_7229034
loop_
_publ_author_name
'Ribeiro, Eloisa O.'
'de Campos, Nath\'alia R.'
'Doriguetto, Ant\^onio C.'
'Barros, Wdeson P.'
'Ribeiro, Marcos A.'
'De Paula, Elgte E. B.'
'Stumpf, Humberto O.'
'Lloret, Francesc'
'Julve, Miguel'
'Marinho, Maria V.'

_publ_section_title
;
 Study of the complex formation between the [Cu(bpca)]+ secondary building
 unit and the aromatic N donors 2,3,5,6-tetra(2-pyridyl)pyrazine (tppz)
 and 1,3-bis(4-pyridyl)propane (bpp)
;
_journal_name_full CrystEngComm
_journal_paper_doi 10.1039/C7CE01230F
_journal_year 2017
_chemical_formula_moiety 'C37 H36 Cl Cu2 N8 O11, Cl O4, 0.139(O2), 0.721(O)'
_chemical_formula_sum 'C37 H36 Cl2 Cu2 N8 O16'
_chemical_formula_weight 1046.72
_chemical_name_systematic
;
 ?
;
_space_group_IT_number 2
_symmetry_cell_setting triclinic
_symmetry_Int_Tables_number 2
_symmetry_space_group_name_Hall '-P 1'
_symmetry_space_group_name_H-M 'P -1'
_atom_sites_solution_hydrogens mixed
_atom_sites_solution_primary dual
_audit_creation_date 2017-06-28T20:44:40-00:00
_audit_creation_method 'WinGX routine CIF_UPDATE'
_audit_update_record
;
2017-06-29 deposited with the CCDC.
2017-08-14 downloaded from the CCDC.
;
_cell_angle_alpha 116.2400(10)
_cell_angle_beta 101.3600(10)
_cell_angle_gamma 95.4720(10)
_cell_formula_units_Z 2
_cell_length_a 12.7715(5)
_cell_length_b 13.2527(5)
_cell_length_c 14.5883(5)
_cell_measurement_reflns_used 50315
_cell_measurement_temperature 150(2)
_cell_measurement_theta_max 29.134
_cell_measurement_theta_min 2.353
_cell_volume 2124.09(14)
_computing_cell_refinement 'SAINT v8.34A (Bruker, 2013)'
_computing_data_reduction 'SAINT v8.34A (Bruker, 2013)'
_computing_molecular_graphics 'Olex2 (Dolomanov et al., 2009)'
_computing_publication_material 'Olex2 (Dolomanov et al., 2009)'
_computing_structure_refinement 'SHELXL-2013 (Sheldrick, 2013)'
_computing_structure_solution 'ShelXT (Sheldrick, 2015)'
_diffrn_ambient_temperature 150(2)
_diffrn_measured_fraction_theta_full 1
_diffrn_measured_fraction_theta_max 0.964
_diffrn_measurement_device_type 'Bruker APEX-II CCD'
_diffrn_measurement_method '\f and \w scans'
_diffrn_radiation_type MoK\a
_diffrn_radiation_wavelength 0.71073
_diffrn_reflns_av_R_equivalents 0.0238
_diffrn_reflns_av_unetI/netI 0.0181
_diffrn_reflns_Laue_measured_fraction_full 1
_diffrn_reflns_Laue_measured_fraction_max 0.964
_diffrn_reflns_limit_h_max 17
_diffrn_reflns_limit_h_min -17
_diffrn_reflns_limit_k_max 18
_diffrn_reflns_limit_k_min -18
_diffrn_reflns_limit_l_max 19
_diffrn_reflns_limit_l_min -20
_diffrn_reflns_number 101800
_diffrn_reflns_point_group_measured_fraction_full 1
_diffrn_reflns_point_group_measured_fraction_max 0.964
_diffrn_reflns_theta_full 26
_diffrn_reflns_theta_max 29.173
_diffrn_reflns_theta_min 1.615
_diffrn_standards_number 0
_exptl_absorpt_coefficient_mu 1.209
_exptl_absorpt_correction_T_max 0.7458
_exptl_absorpt_correction_T_min 0.6535
_exptl_absorpt_correction_type multi-scan
_exptl_absorpt_process_details
;
        SADABS-2014/5 (Bruker,2014) was used for absorption correction.
        wR2(int) was 0.0570 before and 0.0394 after correction.
        The Ratio of minimum to maximum transmission is 0.8762.
        The \l/2 correction factor is 0.00150.
;
_exptl_crystal_colour pink
_exptl_crystal_density_diffrn 1.637
_exptl_crystal_description block
_exptl_crystal_F_000 1068
_exptl_crystal_size_max 0.15
_exptl_crystal_size_mid 0.15
_exptl_crystal_size_min 0.10
_refine_diff_density_max 1.2
_refine_diff_density_min -0.733
_refine_diff_density_rms 0.089
_refine_ls_extinction_method none
_refine_ls_goodness_of_fit_ref 1.043
_refine_ls_hydrogen_treatment mixed
_refine_ls_matrix_type full
_refine_ls_number_parameters 617
_refine_ls_number_reflns 11053
_refine_ls_number_restraints 10
_refine_ls_restrained_S_all 1.042
_refine_ls_R_factor_all 0.0542
_refine_ls_R_factor_gt 0.0392
_refine_ls_shift/su_max 0.001
_refine_ls_shift/su_mean 0
_refine_ls_structure_factor_coef Fsqd
_refine_ls_weighting_details 'w=1/[\s^2^(Fo^2^)+(0.0522P)^2^+3.5464P] where P=(Fo^2^+2Fc^2^)/3'
_refine_ls_weighting_scheme calc
_refine_ls_wR_factor_gt 0.0995
_refine_ls_wR_factor_ref 0.1129
_reflns_Friedel_coverage 0
_reflns_number_gt 9074
_reflns_number_total 11053
_reflns_threshold_expression 'I > 2\s(I)'
_cod_data_source_file c7ce01230f2.cif
_cod_data_source_block 2
_cod_original_cell_volume 2124.08(14)
_cod_database_code 7229034

loop_
_symmetry_equiv_pos_as_xyz
'x, y, z'
'-x, -y, -z'

loop_
_atom_site_label
_atom_site_type_symbol
_atom_site_fract_x
_atom_site_fract_y
_atom_site_fract_z
_atom_site_U_iso_or_equiv
_atom_site_adp_type
_atom_site_occupancy
_atom_site_site_symmetry_order
_atom_site_calc_flag
_atom_site_refinement_flags_posn
_atom_site_refinement_flags_adp
_atom_site_refinement_flags_occupancy
C1 C 0.4786(2) -0.10296(19) 0.05199(19) 0.0225(5) Uani 1 1 d . . .
H1 H 0.5307 -0.0349 0.1022 0.027 Uiso 1 1 calc R U .
C2 C 0.3736(2) -0.0946(2) 0.0132(2) 0.0268(5) Uani 1 1 d . . .
H2 H 0.3543 -0.0215 0.036 0.032 Uiso 1 1 calc R U .
C3 C 0.2973(2) -0.1935(2) -0.0590(2) 0.0271(5) Uani 1 1 d . . .
H3 H 0.2248 -0.1894 -0.0864 0.033 Uiso 1 1 calc R U .
C4 C 0.3282(2) -0.2986(2) -0.09069(19) 0.0237(5) Uani 1 1 d . . .
H4 H 0.2772 -0.368 -0.1397 0.028 Uiso 1 1 calc R U .
C5 C 0.43450(18) -0.30067(18) -0.04976(17) 0.0182(4) Uani 1 1 d . . .
C6 C 0.47349(19) -0.41257(18) -0.08260(17) 0.0183(4) Uani 1 1 d . . .
C7 C 0.63781(19) -0.47897(19) -0.04429(18) 0.0206(4) Uani 1 1 d . . .
C8 C 0.7521(2) -0.4296(2) 0.02718(19) 0.0230(5) Uani 1 1 d . . .
C9 C 0.8230(2) -0.5002(2) 0.0331(2) 0.0308(5) Uani 1 1 d . . .
H9 H 0.8018 -0.5811 -0.0108 0.037 Uiso 1 1 calc R U .
C10 C 0.9251(2) -0.4516(3) 0.1038(3) 0.0401(7) Uani 1 1 d . . .
H10 H 0.9754 -0.4984 0.1089 0.048 Uiso 1 1 calc R U .
C11 C 0.9530(3) -0.3339(3) 0.1670(3) 0.0450(8) Uani 1 1 d . . .
H11 H 1.0222 -0.2985 0.2174 0.054 Uiso 1 1 calc R U .
C12 C 0.8779(2) -0.2682(2) 0.1556(2) 0.0359(6) Uani 1 1 d . . .
H12 H 0.8976 -0.187 0.1984 0.043 Uiso 1 1 calc R U .
C13 C 0.8202(2) -0.0245(2) 0.1417(2) 0.0247(5) Uani 1 1 d . . .
H13 H 0.83 -0.0598 0.0723 0.03 Uiso 1 1 calc R U .
C14 C 0.89044(19) 0.0778(2) 0.2176(2) 0.0244(5) Uani 1 1 d . . .
H14 H 0.9465 0.1117 0.1995 0.029 Uiso 1 1 calc R U .
C15 C 0.87929(18) 0.13075(18) 0.3199(2) 0.0223(5) Uani 1 1 d . . .
C16 C 0.7924(2) 0.0796(2) 0.33940(19) 0.0246(5) Uani 1 1 d . . .
H16 H 0.7797 0.1144 0.4077 0.03 Uiso 1 1 calc R U .
C17 C 0.72458(19) -0.02137(19) 0.26032(19) 0.0222(4) Uani 1 1 d . . .
H17 H 0.6652 -0.0542 0.2756 0.027 Uiso 1 1 calc R U .
C18 C 0.9582(2) 0.2375(2) 0.4076(2) 0.0317(6) Uani 1 1 d . . .
H18A H 1.014 0.261 0.3785 0.038 Uiso 1 1 calc R U .
H18B H 0.9961 0.2192 0.4627 0.038 Uiso 1 1 calc R U .
C19 C 0.9034(2) 0.33852(19) 0.4595(2) 0.0263(5) Uani 1 1 d . . .
H19A H 0.8424 0.3132 0.4822 0.032 Uiso 1 1 calc R U .
H19B H 0.9569 0.4011 0.5234 0.032 Uiso 1 1 calc R U .
C20 C 0.8605(2) 0.3836(2) 0.3837(2) 0.0256(5) Uani 1 1 d . . .
H20A H 0.9206 0.3996 0.3553 0.031 Uiso 1 1 calc R U .
H20B H 0.8028 0.3219 0.3233 0.031 Uiso 1 1 calc R U .
C21 C 0.81450(18) 0.48994(18) 0.42851(18) 0.0204(4) Uani 1 1 d . . .
C22 C 0.7793(2) 0.5259(2) 0.5197(2) 0.0279(5) Uani 1 1 d . . .
H22 H 0.7886 0.4857 0.5599 0.033 Uiso 1 1 calc R U .
C23 C 0.7307(2) 0.6200(2) 0.55248(19) 0.0257(5) Uani 1 1 d . . .
H23 H 0.7062 0.6424 0.6148 0.031 Uiso 1 1 calc R U .
C24 C 0.8033(2) 0.55605(19) 0.37719(18) 0.0231(5) Uani 1 1 d . . .
H24 H 0.8296 0.5371 0.3162 0.028 Uiso 1 1 calc R U .
C25 C 0.7545(2) 0.6490(2) 0.41361(19) 0.0249(5) Uani 1 1 d . . .
H25 H 0.7471 0.6924 0.3763 0.03 Uiso 1 1 calc R U .
C26 C 0.8146(2) 0.9366(2) 0.7241(2) 0.0338(6) Uani 1 1 d . . .
H26 H 0.848 0.8718 0.7 0.041 Uiso 1 1 calc R U .
C27 C 0.8709(2) 1.0355(3) 0.8155(2) 0.0423(7) Uani 1 1 d . . .
H27 H 0.9407 1.0377 0.8548 0.051 Uiso 1 1 calc R U .
C28 C 0.8243(2) 1.1314(2) 0.8490(2) 0.0360(6) Uani 1 1 d . . .
H28 H 0.8627 1.2011 0.9102 0.043 Uiso 1 1 calc R U .
C29 C 0.7209(2) 1.1242(2) 0.79229(19) 0.0258(5) Uani 1 1 d . . .
H29 H 0.6868 1.1885 0.8138 0.031 Uiso 1 1 calc R U .
C30 C 0.66844(19) 1.02108(19) 0.70342(17) 0.0195(4) Uani 1 1 d . . .
C31 C 0.55365(18) 1.00564(18) 0.64265(17) 0.0176(4) Uani 1 1 d . . .
C32 C 0.41700(18) 0.85944(18) 0.49017(17) 0.0169(4) Uani 1 1 d . . .
C33 C 0.39940(18) 0.73424(18) 0.41140(17) 0.0176(4) Uani 1 1 d . . .
C34 C 0.2988(2) 0.6740(2) 0.34217(19) 0.0237(5) Uani 1 1 d . . .
H34 H 0.2396 0.7119 0.3394 0.028 Uiso 1 1 calc R U .
C35 C 0.2852(2) 0.5568(2) 0.2764(2) 0.0283(5) Uani 1 1 d . . .
H35 H 0.2165 0.5129 0.2279 0.034 Uiso 1 1 calc R U .
C36 C 0.3732(2) 0.5052(2) 0.28277(19) 0.0268(5) Uani 1 1 d . . .
H36 H 0.3656 0.4249 0.2397 0.032 Uiso 1 1 calc R U .
C37 C 0.4726(2) 0.57168(19) 0.35237(18) 0.0234(5) Uani 1 1 d . . .
H37 H 0.5334 0.5361 0.3554 0.028 Uiso 1 1 calc R U .
Cu1 Cu 0.65686(2) -0.23594(2) 0.06200(2) 0.02074(8) Uani 1 1 d . . .
Cu2 Cu 0.62007(2) 0.79545(2) 0.53068(2) 0.01897(7) Uani 1 1 d . . .
N1 N 0.50858(16) -0.20455(15) 0.02047(15) 0.0184(4) Uani 1 1 d . . .
N2 N 0.58123(16) -0.39394(15) -0.03467(15) 0.0192(4) Uani 1 1 d . . .
N3 N 0.77990(17) -0.31431(17) 0.08732(16) 0.0239(4) Uani 1 1 d . . .
N4 N 0.73862(16) -0.07560(16) 0.16241(15) 0.0202(4) Uani 1 1 d . . .
N5 N 0.71668(16) 0.68098(16) 0.50000(15) 0.0204(4) Uani 1 1 d . . .
N6 N 0.48599(16) 0.68487(16) 0.41582(15) 0.0193(4) Uani 1 1 d . . .
N7 N 0.51921(15) 0.89960(15) 0.55645(14) 0.0167(3) Uani 1 1 d . . .
N8 N 0.71514(16) 0.92887(17) 0.66871(15) 0.0222(4) Uani 1 1 d . . .
O1 O 0.60676(15) -0.58271(14) -0.10010(14) 0.0264(4) Uani 1 1 d . . .
O2 O 0.40978(14) -0.50375(13) -0.14429(13) 0.0239(3) Uani 1 1 d . . .
O3 O 0.34210(13) 0.91052(14) 0.48829(13) 0.0225(3) Uani 1 1 d . . .
O4 O 0.50289(14) 1.08228(14) 0.67356(13) 0.0236(3) Uani 1 1 d . . .
Cl1 Cl 0.95163(5) 0.72194(6) 0.87057(5) 0.03221(14) Uani 1 1 d . . .
O6 O 0.5452(2) 0.7056(2) 0.6412(2) 0.0522(6) Uani 1 1 d . . .
O7 O 0.42624(19) 0.65377(18) 0.72247(18) 0.0408(5) Uani 1 1 d . . .
O8 O 0.37579(18) 0.7573(2) 0.6316(2) 0.0513(6) Uani 1 1 d . . .
O9 O 0.5113(3) 0.8445(2) 0.7923(2) 0.0760(9) Uani 1 1 d . . .
Cl2 Cl 0.46360(5) 0.74083(5) 0.69683(4) 0.02336(12) Uani 1 1 d . . .
O10 O 0.9212(2) 0.6695(2) 0.9301(2) 0.0608(7) Uani 1 1 d . . .
O11 O 1.0265(3) 0.6684(4) 0.8193(3) 0.1019(13) Uani 1 1 d . . .
O12 O 0.8578(2) 0.7178(3) 0.7983(2) 0.0644(7) Uani 1 1 d . . .
O13 O 1.0011(3) 0.8410(3) 0.9400(2) 0.0895(12) Uani 1 1 d . . .
O5 O 0.69807(14) 0.87177(14) 0.43422(13) 0.0237(3) Uani 1 1 d D . .
H5A H 0.667(2) 0.8269(19) 0.3664(10) 0.036 Uiso 1 1 d D U .
H5B H 0.673(2) 0.9354(15) 0.455(2) 0.036 Uiso 1 1 d D U .
O14 O 0.59992(14) -0.26260(14) 0.21805(14) 0.0242(3) Uani 1 1 d D . .
H14A H 0.5399(15) -0.237(2) 0.222(3) 0.036 Uiso 1 1 d D U .
H14B H 0.587(2) -0.3371(9) 0.189(2) 0.036 Uiso 1 1 d D U .
O15 O 0.69374(17) -0.20158(19) -0.08655(16) 0.0363(4) Uani 1 1 d D . .
H15A H 0.744(2) -0.221(3) -0.120(2) 0.054 Uiso 1 1 d D U .
H15B H 0.6386(19) -0.194(3) -0.128(2) 0.054 Uiso 1 1 d D U .
O16 O 0.9284(6) 0.8730(6) 0.4211(5) 0.0427(11) Uiso 0.334(3) 1 d . U P
O17 O 1.0017(7) 0.9558(7) 0.4474(7) 0.0427(11) Uiso 0.278(3) 1 d . U P
O18 O 0.9209(17) 0.9291(18) 0.4947(16) 0.0427(11) Uiso 0.111(3) 1 d . U P
O19 O 1.102(2) 0.860(2) 0.3912(19) 0.0427(11) Uiso 0.095(3) 1 d . U P
O20 O 1.0516(16) 0.9409(15) 0.4291(14) 0.0427(11) Uiso 0.131(3) 1 d . U P
O21 O 1 1 0.5 0.0427(11) Uiso 0.100(6) 2 d S U P

loop_
_atom_site_aniso_label
_atom_site_aniso_U_11
_atom_site_aniso_U_22
_atom_site_aniso_U_33
_atom_site_aniso_U_23
_atom_site_aniso_U_13
_atom_site_aniso_U_12
C1 0.0249(11) 0.0144(10) 0.0253(11) 0.0066(9) 0.0075(9) 0.0035(8)
C2 0.0307(13) 0.0198(11) 0.0310(12) 0.0116(10) 0.0097(10) 0.0094(9)
C3 0.0233(12) 0.0289(12) 0.0296(12) 0.0145(10) 0.0049(10) 0.0084(10)
C4 0.0245(12) 0.0209(11) 0.0224(11) 0.0091(9) 0.0033(9) 0.0016(9)
C5 0.0235(11) 0.0146(9) 0.0173(10) 0.0077(8) 0.0074(8) 0.0023(8)
C6 0.0254(11) 0.0139(9) 0.0150(9) 0.0062(8) 0.0066(8) 0.0020(8)
C7 0.0264(11) 0.0174(10) 0.0206(10) 0.0094(8) 0.0109(9) 0.0049(8)
C8 0.0273(12) 0.0185(10) 0.0264(11) 0.0113(9) 0.0115(9) 0.0064(9)
C9 0.0336(14) 0.0241(12) 0.0417(15) 0.0186(11) 0.0150(11) 0.0114(10)
C10 0.0347(15) 0.0376(15) 0.0565(19) 0.0284(14) 0.0107(13) 0.0165(12)
C11 0.0290(15) 0.0407(16) 0.058(2) 0.0231(15) -0.0026(13) 0.0076(12)
C12 0.0293(13) 0.0271(13) 0.0427(15) 0.0130(12) 0.0000(12) 0.0060(11)
C13 0.0235(11) 0.0251(11) 0.0254(11) 0.0115(10) 0.0080(9) 0.0038(9)
C14 0.0182(11) 0.0213(11) 0.0373(13) 0.0168(10) 0.0084(10) 0.0025(8)
C15 0.0173(10) 0.0103(9) 0.0334(12) 0.0072(9) 0.0014(9) 0.0042(8)
C16 0.0256(12) 0.0183(10) 0.0238(11) 0.0050(9) 0.0063(9) 0.0037(9)
C17 0.0230(11) 0.0163(10) 0.0269(11) 0.0091(9) 0.0086(9) 0.0034(8)
C18 0.0182(11) 0.0137(10) 0.0479(15) 0.0057(10) -0.0015(10) 0.0033(9)
C19 0.0217(11) 0.0125(10) 0.0326(12) 0.0030(9) -0.0002(9) 0.0046(8)
C20 0.0286(12) 0.0153(10) 0.0337(13) 0.0090(9) 0.0147(10) 0.0090(9)
C21 0.0188(10) 0.0143(9) 0.0254(11) 0.0064(8) 0.0071(9) 0.0047(8)
C22 0.0365(14) 0.0261(12) 0.0329(13) 0.0192(11) 0.0167(11) 0.0167(10)
C23 0.0323(13) 0.0271(12) 0.0236(11) 0.0135(10) 0.0123(10) 0.0145(10)
C24 0.0294(12) 0.0176(10) 0.0213(10) 0.0062(9) 0.0105(9) 0.0079(9)
C25 0.0314(13) 0.0229(11) 0.0267(11) 0.0141(10) 0.0112(10) 0.0136(10)
C26 0.0271(13) 0.0349(14) 0.0275(13) 0.0050(11) 0.0019(10) 0.0156(11)
C27 0.0248(13) 0.0463(17) 0.0321(14) 0.0012(13) -0.0025(11) 0.0131(12)
C28 0.0274(13) 0.0332(14) 0.0253(12) -0.0025(11) 0.0014(10) 0.0046(11)
C29 0.0252(12) 0.0222(11) 0.0218(11) 0.0037(9) 0.0049(9) 0.0051(9)
C30 0.0217(11) 0.0193(10) 0.0177(10) 0.0075(8) 0.0077(8) 0.0062(8)
C31 0.0192(10) 0.0151(9) 0.0184(10) 0.0074(8) 0.0062(8) 0.0037(8)
C32 0.0199(10) 0.0142(9) 0.0187(10) 0.0087(8) 0.0064(8) 0.0055(8)
C33 0.0212(10) 0.0147(9) 0.0176(9) 0.0080(8) 0.0057(8) 0.0034(8)
C34 0.0231(11) 0.0213(11) 0.0231(11) 0.0090(9) 0.0031(9) 0.0031(9)
C35 0.0307(13) 0.0225(11) 0.0231(11) 0.0069(10) 0.0021(10) -0.0019(10)
C36 0.0387(14) 0.0150(10) 0.0220(11) 0.0050(9) 0.0090(10) 0.0026(9)
C37 0.0316(12) 0.0157(10) 0.0224(11) 0.0072(9) 0.0092(9) 0.0078(9)
Cu1 0.01981(14) 0.01194(13) 0.02330(14) 0.00324(11) 0.00337(11) 0.00274(10)
Cu2 0.02059(14) 0.01432(13) 0.01880(13) 0.00467(10) 0.00424(10) 0.00794(10)
N1 0.0212(9) 0.0144(8) 0.0192(9) 0.0069(7) 0.0074(7) 0.0028(7)
N2 0.0238(10) 0.0129(8) 0.0185(9) 0.0050(7) 0.0061(7) 0.0038(7)
N3 0.0237(10) 0.0194(9) 0.0260(10) 0.0086(8) 0.0058(8) 0.0057(8)
N4 0.0199(9) 0.0152(8) 0.0234(9) 0.0080(7) 0.0044(7) 0.0039(7)
N5 0.0224(9) 0.0170(9) 0.0211(9) 0.0075(7) 0.0060(7) 0.0086(7)
N6 0.0247(10) 0.0145(8) 0.0187(9) 0.0072(7) 0.0066(7) 0.0057(7)
N7 0.0179(9) 0.0120(8) 0.0191(8) 0.0060(7) 0.0048(7) 0.0053(7)
N8 0.0225(10) 0.0215(9) 0.0192(9) 0.0062(8) 0.0050(7) 0.0078(8)
O1 0.0341(9) 0.0141(7) 0.0280(9) 0.0068(7) 0.0094(7) 0.0060(7)
O2 0.0281(9) 0.0145(7) 0.0230(8) 0.0058(6) 0.0036(7) -0.0002(6)
O3 0.0202(8) 0.0184(8) 0.0273(8) 0.0097(7) 0.0050(6) 0.0064(6)
O4 0.0236(8) 0.0166(7) 0.0251(8) 0.0047(6) 0.0056(7) 0.0086(6)
Cl1 0.0268(3) 0.0397(3) 0.0335(3) 0.0223(3) 0.0054(2) 0.0019(3)
O6 0.0546(14) 0.0709(16) 0.0770(17) 0.0570(15) 0.0465(13) 0.0412(13)
O7 0.0527(13) 0.0399(11) 0.0512(12) 0.0334(10) 0.0264(11) 0.0161(10)
O8 0.0305(11) 0.0750(17) 0.0763(17) 0.0600(15) 0.0121(11) 0.0149(11)
O9 0.096(2) 0.0286(12) 0.0584(17) -0.0055(12) -0.0071(16) 0.0080(13)
Cl2 0.0272(3) 0.0197(2) 0.0258(3) 0.0112(2) 0.0096(2) 0.0086(2)
O10 0.0744(18) 0.0695(17) 0.0612(16) 0.0459(15) 0.0311(14) 0.0101(14)
O11 0.094(3) 0.144(4) 0.127(3) 0.085(3) 0.081(3) 0.071(3)
O12 0.0580(16) 0.0796(19) 0.0440(14) 0.0270(14) -0.0074(12) 0.0183(14)
O13 0.121(3) 0.0524(17) 0.0580(18) 0.0212(15) -0.0205(18) -0.0300(18)
O5 0.0304(9) 0.0182(8) 0.0240(8) 0.0099(7) 0.0080(7) 0.0109(7)
O14 0.0284(9) 0.0131(7) 0.0247(8) 0.0037(6) 0.0073(7) 0.0028(6)
O15 0.0318(10) 0.0411(11) 0.0308(10) 0.0136(9) 0.0077(8) 0.0041(9)

loop_
_atom_type_symbol
_atom_type_description
_atom_type_scat_dispersion_real
_atom_type_scat_dispersion_imag
_atom_type_scat_source
C C 0.0033 0.0016 'International Tables Vol C Tables 4.2.6.8 and 6.1.1.4'
H H 0 0 'International Tables Vol C Tables 4.2.6.8 and 6.1.1.4'
Cl Cl 0.1484 0.1585 'International Tables Vol C Tables 4.2.6.8 and 6.1.1.4'
Cu Cu 0.3201 1.2651 'International Tables Vol C Tables 4.2.6.8 and 6.1.1.4'
N N 0.0061 0.0033 'International Tables Vol C Tables 4.2.6.8 and 6.1.1.4'
O O 0.0106 0.006 'International Tables Vol C Tables 4.2.6.8 and 6.1.1.4'

loop_
_geom_angle_atom_site_label_1
_geom_angle_atom_site_label_2
_geom_angle_atom_site_label_3
_geom_angle
_geom_angle_site_symmetry_1
_geom_angle_site_symmetry_3
N1 C1 C2 121.6(2) . .
N1 C1 H1 119.2 . .
C2 C1 H1 119.2 . .
C3 C2 C1 119.4(2) . .
C3 C2 H2 120.3 . .
C1 C2 H2 120.3 . .
C2 C3 C4 118.9(2) . .
C2 C3 H3 120.6 . .
C4 C3 H3 120.6 . .
C5 C4 C3 118.7(2) . .
C5 C4 H4 120.6 . .
C3 C4 H4 120.6 . .
N1 C5 C4 122.3(2) . .
N1 C5 C6 116.5(2) . .
C4 C5 C6 121.2(2) . .
O2 C6 N2 128.8(2) . .
O2 C6 C5 120.1(2) . .
N2 C6 C5 111.08(18) . .
O1 C7 N2 128.7(2) . .
O1 C7 C8 120.3(2) . .
N2 C7 C8 110.95(19) . .
N3 C8 C9 122.1(2) . .
N3 C8 C7 116.8(2) . .
C9 C8 C7 121.0(2) . .
C10 C9 C8 119.0(3) . .
C10 C9 H9 120.5 . .
C8 C9 H9 120.5 . .
C9 C10 C11 119.0(3) . .
C9 C10 H10 120.5 . .
C11 C10 H10 120.5 . .
C10 C11 C12 118.8(3) . .
C10 C11 H11 120.6 . .
C12 C11 H11 120.6 . .
N3 C12 C11 122.5(3) . .
N3 C12 H12 118.7 . .
C11 C12 H12 118.7 . .
N4 C13 C14 122.5(2) . .
N4 C13 H13 118.7 . .
C14 C13 H13 118.7 . .
C15 C14 C13 120.2(2) . .
C15 C14 H14 119.9 . .
C13 C14 H14 119.9 . .
C14 C15 C16 116.8(2) . .
C14 C15 C18 122.5(2) . .
C16 C15 C18 120.8(2) . .
C17 C16 C15 120.3(2) . .
C17 C16 H16 119.9 . .
C15 C16 H16 119.9 . .
N4 C17 C16 122.9(2) . .
N4 C17 H17 118.6 . .
C16 C17 H17 118.6 . .
C15 C18 C19 113.4(2) . .
C15 C18 H18A 108.9 . .
C19 C18 H18A 108.9 . .
C15 C18 H18B 108.9 . .
C19 C18 H18B 108.9 . .
H18A C18 H18B 107.7 . .
C20 C19 C18 111.3(2) . .
C20 C19 H19A 109.4 . .
C18 C19 H19A 109.4 . .
C20 C19 H19B 109.4 . .
C18 C19 H19B 109.4 . .
H19A C19 H19B 108 . .
C21 C20 C19 116.4(2) . .
C21 C20 H20A 108.2 . .
C19 C20 H20A 108.2 . .
C21 C20 H20B 108.2 . .
C19 C20 H20B 108.2 . .
H20A C20 H20B 107.3 . .
C24 C21 C22 116.6(2) . .
C24 C21 C20 120.2(2) . .
C22 C21 C20 123.2(2) . .
C23 C22 C21 120.2(2) . .
C23 C22 H22 119.9 . .
C21 C22 H22 119.9 . .
N5 C23 C22 122.6(2) . .
N5 C23 H23 118.7 . .
C22 C23 H23 118.7 . .
C25 C24 C21 120.5(2) . .
C25 C24 H24 119.7 . .
C21 C24 H24 119.7 . .
N5 C25 C24 122.5(2) . .
N5 C25 H25 118.7 . .
C24 C25 H25 118.7 . .
N8 C26 C27 122.2(2) . .
N8 C26 H26 118.9 . .
C27 C26 H26 118.9 . .
C26 C27 C28 119.1(3) . .
C26 C27 H27 120.4 . .
C28 C27 H27 120.4 . .
C29 C28 C27 119.1(2) . .
C29 C28 H28 120.5 . .
C27 C28 H28 120.5 . .
C28 C29 C30 118.3(2) . .
C28 C29 H29 120.8 . .
C30 C29 H29 120.8 . .
N8 C30 C29 122.6(2) . .
N8 C30 C31 116.50(19) . .
C29 C30 C31 120.8(2) . .
O4 C31 N7 128.3(2) . .
O4 C31 C30 120.5(2) . .
N7 C31 C30 111.20(18) . .
O3 C32 N7 128.9(2) . .
O3 C32 C33 119.4(2) . .
N7 C32 C33 111.62(18) . .
N6 C33 C34 122.6(2) . .
N6 C33 C32 116.19(19) . .
C34 C33 C32 121.2(2) . .
C33 C34 C35 118.7(2) . .
C33 C34 H34 120.6 . .
C35 C34 H34 120.6 . .
C36 C35 C34 118.8(2) . .
C36 C35 H35 120.6 . .
C34 C35 H35 120.6 . .
C35 C36 C37 119.3(2) . .
C35 C36 H36 120.4 . .
C37 C36 H36 120.4 . .
N6 C37 C36 122.1(2) . .
N6 C37 H37 119 . .
C36 C37 H37 119 . .
N2 Cu1 N4 178.20(8) . .
N2 Cu1 N1 82.20(8) . .
N4 Cu1 N1 99.59(8) . .
N2 Cu1 N3 81.89(8) . .
N4 Cu1 N3 96.31(8) . .
N1 Cu1 N3 163.18(8) . .
N7 Cu2 N5 176.81(8) . .
N7 Cu2 N6 81.73(8) . .
N5 Cu2 N6 95.28(8) . .
N7 Cu2 N8 81.43(8) . .
N5 Cu2 N8 101.34(8) . .
N6 Cu2 N8 160.80(8) . .
N7 Cu2 O5 92.03(7) . .
N5 Cu2 O5 89.57(7) . .
N6 Cu2 O5 100.00(7) . .
N8 Cu2 O5 89.76(7) . .
C1 N1 C5 119.0(2) . .
C1 N1 Cu1 128.23(16) . .
C5 N1 Cu1 112.70(15) . .
C6 N2 C7 124.47(19) . .
C6 N2 Cu1 117.49(14) . .
C7 N2 Cu1 117.89(16) . .
C12 N3 C8 118.5(2) . .
C12 N3 Cu1 129.00(18) . .
C8 N3 Cu1 112.41(16) . .
C17 N4 C13 117.2(2) . .
C17 N4 Cu1 120.19(16) . .
C13 N4 Cu1 121.84(16) . .
C23 N5 C25 117.37(19) . .
C23 N5 Cu2 121.74(16) . .
C25 N5 Cu2 119.94(16) . .
C37 N6 C33 118.5(2) . .
C37 N6 Cu2 128.58(17) . .
C33 N6 Cu2 112.73(14) . .
C32 N7 C31 124.21(18) . .
C32 N7 Cu2 117.58(14) . .
C31 N7 Cu2 118.12(15) . .
C26 N8 C30 118.5(2) . .
C26 N8 Cu2 128.98(17) . .
C30 N8 Cu2 112.46(15) . .
O11 Cl1 O12 111.7(2) . .
O11 Cl1 O10 110.0(2) . .
O12 Cl1 O10 109.62(19) . .
O11 Cl1 O13 108.5(3) . .
O12 Cl1 O13 107.2(2) . .
O10 Cl1 O13 109.81(19) . .
O9 Cl2 O8 110.61(18) . .
O9 Cl2 O7 108.85(18) . .
O8 Cl2 O7 110.56(14) . .
O9 Cl2 O6 108.8(2) . .
O8 Cl2 O6 109.29(15) . .
O7 Cl2 O6 108.72(13) . .
Cu2 O5 H5A 108(2) . .
Cu2 O5 H5B 99(2) . .
H5A O5 H5B 109.1(15) . .
H14A O14 H14B 111.1(16) . .
H15A O15 H15B 109.2(16) . .
O18 O16 O17 78.9(13) . .
O18 O16 O21 52.7(12) . .
O17 O16 O21 26.2(5) . .
O18 O16 O20 98.4(14) . .
O17 O16 O20 23.6(7) . .
O21 O16 O20 47.5(7) . .
O21 O17 O20 127(2) . .
O21 O17 O16 106.3(10) . .
O20 O17 O16 115.2(18) . .
O21 O17 O18 61.9(10) . .
O20 O17 O18 145(2) . .
O16 O17 O18 44.4(9) . .
O21 O17 O17 0.0(7) . 2_776
O20 O17 O17 127(2) . 2_776
O16 O17 O17 106.3(10) . 2_776
O18 O17 O17 61.9(10) . 2_776
O21 O17 O18 58.1(10) . 2_776
O20 O17 O18 78.3(18) . 2_776
O16 O17 O18 164.4(11) . 2_776
O18 O17 O18 120.0(10) . 2_776
O17 O17 O18 58.1(10) 2_776 2_776
O16 O18 O21 87.3(15) . .
O16 O18 O17 56.7(11) . .
O21 O18 O17 30.6(6) . .
O16 O18 O17 116.7(17) . 2_776
O21 O18 O17 29.4(6) . 2_776
O17 O18 O17 60.0(10) . 2_776
O16 O18 O20 139(2) . 2_776
O21 O18 O20 55.4(11) . 2_776
O17 O18 O20 84.9(14) . 2_776
O17 O18 O20 28.5(8) 2_776 2_776
O17 O20 O19 145(3) . .
O17 O20 O21 26.3(11) . .
O19 O20 O21 150.7(18) . .
O17 O20 O18 73.3(18) . 2_776
O19 O20 O18 138(2) . 2_776
O21 O20 O18 52.3(10) . 2_776
O17 O20 O16 41.2(13) . .
O19 O20 O16 104.2(16) . .
O21 O20 O16 62.8(8) . .
O18 O20 O16 114.1(14) 2_776 .
O17 O21 O17 180 2_776 .
O17 O21 O18 92.6(12) 2_776 .
O17 O21 O18 87.4(12) . .
O17 O21 O18 87.4(12) 2_776 2_776
O17 O21 O18 92.6(12) . 2_776
O18 O21 O18 180.0(16) . 2_776
O17 O21 O20 26.7(10) 2_776 2_776
O17 O21 O20 153.3(10) . 2_776
O18 O21 O20 72.2(12) . 2_776
O18 O21 O20 107.8(12) 2_776 2_776
O17 O21 O20 153.3(10) 2_776 .
O17 O21 O20 26.7(10) . .
O18 O21 O20 107.8(12) . .
O18 O21 O20 72.2(12) 2_776 .
O20 O21 O20 180 2_776 .
O17 O21 O16 47.5(7) 2_776 2_776
O17 O21 O16 132.5(7) . 2_776
O18 O21 O16 140.1(9) . 2_776
O18 O21 O16 39.9(9) 2_776 2_776
O20 O21 O16 69.7(8) 2_776 2_776
O20 O21 O16 110.3(8) . 2_776
O17 O21 O16 132.5(7) 2_776 .
O17 O21 O16 47.5(7) . .
O18 O21 O16 39.9(9) . .
O18 O21 O16 140.1(9) 2_776 .
O20 O21 O16 110.3(8) 2_776 .
O20 O21 O16 69.7(8) . .
O16 O21 O16 180.0(5) 2_776 .

loop_
_geom_bond_atom_site_label_1
_geom_bond_atom_site_label_2
_geom_bond_distance
_geom_bond_site_symmetry_2
C1 N1 1.338(3) .
C1 C2 1.384(3) .
C1 H1 0.95 .
C2 C3 1.382(4) .
C2 H2 0.95 .
C3 C4 1.385(3) .
C3 H3 0.95 .
C4 C5 1.379(3) .
C4 H4 0.95 .
C5 N1 1.342(3) .
C5 C6 1.511(3) .
C6 O2 1.222(3) .
C6 N2 1.359(3) .
C7 O1 1.220(3) .
C7 N2 1.366(3) .
C7 C8 1.503(3) .
C8 N3 1.349(3) .
C8 C9 1.381(3) .
C9 C10 1.378(4) .
C9 H9 0.95 .
C10 C11 1.379(4) .
C10 H10 0.95 .
C11 C12 1.389(4) .
C11 H11 0.95 .
C12 N3 1.326(3) .
C12 H12 0.95 .
C13 N4 1.344(3) .
C13 C14 1.385(3) .
C13 H13 0.95 .
C14 C15 1.384(4) .
C14 H14 0.95 .
C15 C16 1.387(3) .
C15 C18 1.508(3) .
C16 C17 1.375(3) .
C16 H16 0.95 .
C17 N4 1.344(3) .
C17 H17 0.95 .
C18 C19 1.531(3) .
C18 H18A 0.99 .
C18 H18B 0.99 .
C19 C20 1.512(4) .
C19 H19A 0.99 .
C19 H19B 0.99 .
C20 C21 1.501(3) .
C20 H20A 0.99 .
C20 H20B 0.99 .
C21 C24 1.382(3) .
C21 C22 1.383(3) .
C22 C23 1.382(3) .
C22 H22 0.95 .
C23 N5 1.338(3) .
C23 H23 0.95 .
C24 C25 1.374(3) .
C24 H24 0.95 .
C25 N5 1.344(3) .
C25 H25 0.95 .
C26 N8 1.333(3) .
C26 C27 1.382(4) .
C26 H26 0.95 .
C27 C28 1.386(4) .
C27 H27 0.95 .
C28 C29 1.383(4) .
C28 H28 0.95 .
C29 C30 1.384(3) .
C29 H29 0.95 .
C30 N8 1.348(3) .
C30 C31 1.499(3) .
C31 O4 1.221(3) .
C31 N7 1.361(3) .
C32 O3 1.226(3) .
C32 N7 1.355(3) .
C32 C33 1.505(3) .
C33 N6 1.343(3) .
C33 C34 1.374(3) .
C34 C35 1.389(3) .
C34 H34 0.95 .
C35 C36 1.379(4) .
C35 H35 0.95 .
C36 C37 1.380(4) .
C36 H36 0.95 .
C37 N6 1.341(3) .
C37 H37 0.95 .
Cu1 N2 1.9423(18) .
Cu1 N4 1.9933(19) .
Cu1 N1 2.0118(19) .
Cu1 N3 2.026(2) .
Cu2 N7 1.9434(17) .
Cu2 N5 1.9996(18) .
Cu2 N6 2.027(2) .
Cu2 N8 2.033(2) .
Cu2 O5 2.3695(18) .
Cl1 O11 1.385(3) .
Cl1 O12 1.411(2) .
Cl1 O10 1.415(2) .
Cl1 O13 1.435(3) .
O6 Cl2 1.433(2) .
O7 Cl2 1.430(2) .
O8 Cl2 1.421(2) .
O9 Cl2 1.419(2) .
O5 H5A 0.876(10) .
O5 H5B 0.875(10) .
O14 H14A 0.870(10) .
O14 H14B 0.867(10) .
O15 H15A 0.875(10) .
O15 H15B 0.879(10) .
O16 O18 1.03(2) .
O16 O17 1.232(11) .
O16 O21 1.604(7) .
O16 O20 1.69(2) .
O17 O21 0.738(9) .
O17 O20 0.748(18) .
O17 O18 1.45(2) .
O17 O17 1.476(18) 2_776
O17 O18 1.50(2) 2_776
O18 O21 1.28(2) .
O18 O17 1.50(2) 2_776
O18 O20 1.54(3) 2_776
O19 O20 1.27(3) .
O20 O21 1.33(2) .
O20 O18 1.54(3) 2_776
O21 O17 0.738(9) 2_776
O21 O18 1.28(2) 2_776
O21 O20 1.33(2) 2_776
O21 O16 1.604(7) 2_776

loop_
_geom_hbond_atom_site_label_D
_geom_hbond_atom_site_label_H
_geom_hbond_atom_site_label_A
_geom_hbond_distance_DH
_geom_hbond_distance_HA
_geom_hbond_distance_DA
_geom_hbond_angle_DHA
_geom_hbond_site_symmetry_A
O14 H14B O2 0.867(10) 1.921(11) 2.773(2) 167(3) 2_645
O14 H14A O4 0.870(10) 2.14(2) 2.830(2) 135(2) 2_666
O5 H5A O14 0.876(10) 1.907(10) 2.782(2) 177(3) 1_565
O5 H5B O3 0.875(10) 1.881(12) 2.737(2) 165(3) 2_676
O15 H15A O12 0.875(10) 2.056(11) 2.929(4) 175(4) 1_544
O15 H15B O9 0.879(10) 2.046(11) 2.920(4) 172(3) 1_544

loop_
_geom_torsion_atom_site_label_1
_geom_torsion_atom_site_label_2
_geom_torsion_atom_site_label_3
_geom_torsion_atom_site_label_4
_geom_torsion
_geom_torsion_site_symmetry_1
_geom_torsion_site_symmetry_4
N1 C1 C2 C3 0.7(4) . .
C1 C2 C3 C4 -0.1(4) . .
C2 C3 C4 C5 -0.6(4) . .
C3 C4 C5 N1 0.7(3) . .
C3 C4 C5 C6 -179.1(2) . .
N1 C5 C6 O2 178.2(2) . .
C4 C5 C6 O2 -2.0(3) . .
N1 C5 C6 N2 -1.4(3) . .
C4 C5 C6 N2 178.4(2) . .
O1 C7 C8 N3 -179.3(2) . .
N2 C7 C8 N3 0.2(3) . .
O1 C7 C8 C9 -1.6(4) . .
N2 C7 C8 C9 177.8(2) . .
N3 C8 C9 C10 0.9(4) . .
C7 C8 C9 C10 -176.6(2) . .
C8 C9 C10 C11 0.4(5) . .
C9 C10 C11 C12 -1.3(5) . .
C10 C11 C12 N3 0.9(5) . .
N4 C13 C14 C15 0.8(4) . .
C13 C14 C15 C16 -3.1(3) . .
C13 C14 C15 C18 175.6(2) . .
C14 C15 C16 C17 2.4(3) . .
C18 C15 C16 C17 -176.3(2) . .
C15 C16 C17 N4 0.6(4) . .
C14 C15 C18 C19 122.8(3) . .
C16 C15 C18 C19 -58.5(3) . .
C15 C18 C19 C20 -68.2(3) . .
C18 C19 C20 C21 -174.3(2) . .
C19 C20 C21 C24 161.0(2) . .
C19 C20 C21 C22 -20.5(4) . .
C24 C21 C22 C23 3.2(4) . .
C20 C21 C22 C23 -175.4(2) . .
C21 C22 C23 N5 -0.9(4) . .
C22 C21 C24 C25 -3.1(4) . .
C20 C21 C24 C25 175.5(2) . .
C21 C24 C25 N5 0.7(4) . .
N8 C26 C27 C28 -2.2(5) . .
C26 C27 C28 C29 2.3(5) . .
C27 C28 C29 C30 -0.4(4) . .
C28 C29 C30 N8 -1.8(4) . .
C28 C29 C30 C31 176.1(2) . .
N8 C30 C31 O4 174.6(2) . .
C29 C30 C31 O4 -3.4(3) . .
N8 C30 C31 N7 -4.1(3) . .
C29 C30 C31 N7 177.9(2) . .
O3 C32 C33 N6 177.9(2) . .
N7 C32 C33 N6 -2.7(3) . .
O3 C32 C33 C34 -4.5(3) . .
N7 C32 C33 C34 174.8(2) . .
N6 C33 C34 C35 2.0(4) . .
C32 C33 C34 C35 -175.4(2) . .
C33 C34 C35 C36 -0.2(4) . .
C34 C35 C36 C37 -1.4(4) . .
C35 C36 C37 N6 1.3(4) . .
C2 C1 N1 C5 -0.6(3) . .
C2 C1 N1 Cu1 177.55(18) . .
C4 C5 N1 C1 -0.1(3) . .
C6 C5 N1 C1 179.71(19) . .
C4 C5 N1 Cu1 -178.55(17) . .
C6 C5 N1 Cu1 1.3(2) . .
O2 C6 N2 C7 -3.3(4) . .
C5 C6 N2 C7 176.17(19) . .
O2 C6 N2 Cu1 -178.71(19) . .
C5 C6 N2 Cu1 0.8(2) . .
O1 C7 N2 C6 5.0(4) . .
C8 C7 N2 C6 -174.3(2) . .
O1 C7 N2 Cu1 -179.62(19) . .
C8 C7 N2 Cu1 1.0(2) . .
C11 C12 N3 C8 0.4(4) . .
C11 C12 N3 Cu1 177.4(2) . .
C9 C8 N3 C12 -1.3(4) . .
C7 C8 N3 C12 176.3(2) . .
C9 C8 N3 Cu1 -178.8(2) . .
C7 C8 N3 Cu1 -1.2(3) . .
C16 C17 N4 C13 -3.0(3) . .
C16 C17 N4 Cu1 167.44(19) . .
C14 C13 N4 C17 2.2(3) . .
C14 C13 N4 Cu1 -168.03(18) . .
C22 C23 N5 C25 -1.6(4) . .
C22 C23 N5 Cu2 167.2(2) . .
C24 C25 N5 C23 1.7(4) . .
C24 C25 N5 Cu2 -167.35(19) . .
C36 C37 N6 C33 0.4(3) . .
C36 C37 N6 Cu2 174.88(18) . .
C34 C33 N6 C37 -2.1(3) . .
C32 C33 N6 C37 175.44(19) . .
C34 C33 N6 Cu2 -177.41(18) . .
C32 C33 N6 Cu2 0.1(2) . .
O3 C32 N7 C31 7.0(4) . .
C33 C32 N7 C31 -172.27(19) . .
O3 C32 N7 Cu2 -176.50(19) . .
C33 C32 N7 Cu2 4.2(2) . .
O4 C31 N7 C32 -2.2(4) . .
C30 C31 N7 C32 176.32(19) . .
O4 C31 N7 Cu2 -178.68(19) . .
C30 C31 N7 Cu2 -0.1(2) . .
C27 C26 N8 C30 0.0(4) . .
C27 C26 N8 Cu2 177.6(2) . .
C29 C30 N8 C26 2.0(4) . .
C31 C30 N8 C26 -176.0(2) . .
C29 C30 N8 Cu2 -175.97(19) . .
C31 C30 N8 Cu2 6.0(2) . .
O18 O16 O17 O21 -0.8(14) . .
O20 O16 O17 O21 -146(2) . .
O18 O16 O17 O20 145(2) . .
O21 O16 O17 O20 146(2) . .
O21 O16 O17 O18 0.8(14) . .
O20 O16 O17 O18 -145(2) . .
O18 O16 O17 O17 -0.8(14) . 2_776
O21 O16 O17 O17 -0.001(3) . 2_776
O20 O16 O17 O17 -146(2) . 2_776
O18 O16 O17 O18 -3(5) . 2_776
O21 O16 O17 O18 -2(4) . 2_776
O20 O16 O17 O18 -148(5) . 2_776
O17 O16 O18 O21 0.4(8) . .
O20 O16 O18 O21 13.8(12) . .
O21 O16 O18 O17 -0.4(8) . .
O20 O16 O18 O17 13.3(8) . .
O17 O16 O18 O17 0.8(15) . 2_776
O21 O16 O18 O17 0.4(7) . 2_776
O20 O16 O18 O17 14.2(18) . 2_776
O17 O16 O18 O20 24(3) . 2_776
O21 O16 O18 O20 23(2) . 2_776
O20 O16 O18 O20 37(3) . 2_776
O21 O17 O18 O16 179.1(16) . .
O20 O17 O18 O16 -66(4) . .
O17 O17 O18 O16 179.1(16) 2_776 .
O18 O17 O18 O16 179.1(16) 2_776 .
O20 O17 O18 O21 115(4) . .
O16 O17 O18 O21 -179.1(16) . .
O17 O17 O18 O21 -0.001(10) 2_776 .
O18 O17 O18 O21 0.000(4) 2_776 .
O21 O17 O18 O17 0.001(4) . 2_776
O20 O17 O18 O17 115(4) . 2_776
O16 O17 O18 O17 -179.1(16) . 2_776
O18 O17 O18 O17 0.001(3) 2_776 2_776
O21 O17 O18 O20 14.5(9) . 2_776
O20 O17 O18 O20 130(3) . 2_776
O16 O17 O18 O20 -164.6(17) . 2_776
O17 O17 O18 O20 14.5(9) 2_776 2_776
O18 O17 O18 O20 14.5(9) 2_776 2_776
O21 O17 O20 O19 123(4) . .
O16 O17 O20 O19 -14(5) . .
O18 O17 O20 O19 30(6) . .
O17 O17 O20 O19 123(4) 2_776 .
O18 O17 O20 O19 157(4) 2_776 .
O16 O17 O20 O21 -138(3) . .
O18 O17 O20 O21 -93(4) . .
O17 O17 O20 O21 0.002(7) 2_776 .
O18 O17 O20 O21 34(2) 2_776 .
O21 O17 O20 O18 -34(2) . 2_776
O16 O17 O20 O18 -171.6(14) . 2_776
O18 O17 O20 O18 -127(3) . 2_776
O17 O17 O20 O18 -34(2) 2_776 2_776
O21 O17 O20 O16 138(3) . .
O18 O17 O20 O16 45(3) . .
O17 O17 O20 O16 138(3) 2_776 .
O18 O17 O20 O16 171.6(14) 2_776 .
O18 O16 O20 O17 -34(2) . .
O21 O16 O20 O17 -19.6(14) . .
O18 O16 O20 O19 137.0(19) . .
O17 O16 O20 O19 171(3) . .
O21 O16 O20 O19 151.9(18) . .
O18 O16 O20 O21 -14.9(13) . .
O17 O16 O20 O21 19.6(14) . .
O18 O16 O20 O18 -26(2) . 2_776
O17 O16 O20 O18 8.8(14) . 2_776
O21 O16 O20 O18 -10.8(10) . 2_776
O20 O17 O21 O18 -140(2) . .
O16 O17 O21 O18 0.6(11) . .
O17 O17 O21 O18 14E1(4) 2_776 .
O18 O17 O21 O18 180.000(3) 2_776 .
O20 O17 O21 O18 40(2) . 2_776
O16 O17 O21 O18 -179.4(11) . 2_776
O18 O17 O21 O18 180.000(3) . 2_776
O17 O17 O21 O18 -4E1(4) 2_776 2_776
O20 O17 O21 O20 180.000(12) . 2_776
O16 O17 O21 O20 -39(3) . 2_776
O18 O17 O21 O20 -40(2) . 2_776
O17 O17 O21 O20 10E1(4) 2_776 2_776
O18 O17 O21 O20 140(2) 2_776 2_776
O16 O17 O21 O20 141(3) . .
O18 O17 O21 O20 140(2) . .
O17 O17 O21 O20 -8E1(4) 2_776 .
O18 O17 O21 O20 -40(2) 2_776 .
O20 O17 O21 O16 39(3) . 2_776
O16 O17 O21 O16 179.999(2) . 2_776
O18 O17 O21 O16 179.4(11) . 2_776
O17 O17 O21 O16 -4E1(4) 2_776 2_776
O18 O17 O21 O16 -0.6(11) 2_776 2_776
O20 O17 O21 O16 -141(3) . .
O18 O17 O21 O16 -0.6(11) . .
O17 O17 O21 O16 14E1(4) 2_776 .
O18 O17 O21 O16 179.4(11) 2_776 .
O16 O18 O21 O17 179.3(13) . 2_776
O17 O18 O21 O17 179.998(9) . 2_776
O20 O18 O21 O17 17.6(11) 2_776 2_776
O16 O18 O21 O17 -0.7(13) . .
O17 O18 O21 O17 180.002(10) 2_776 .
O20 O18 O21 O17 -162.4(11) 2_776 .
O16 O18 O21 O20 161.6(16) . 2_776
O17 O18 O21 O20 162.4(11) . 2_776
O17 O18 O21 O20 -17.6(11) 2_776 2_776
O16 O18 O21 O20 -18.4(16) . .
O17 O18 O21 O20 -17.6(11) . .
O17 O18 O21 O20 162.4(11) 2_776 .
O20 O18 O21 O20 179.999(7) 2_776 .
O16 O18 O21 O16 180.001(6) . 2_776
O17 O18 O21 O16 -179.3(13) . 2_776
O17 O18 O21 O16 0.7(13) 2_776 2_776
O20 O18 O21 O16 18.4(16) 2_776 2_776
O17 O18 O21 O16 0.7(13) . .
O17 O18 O21 O16 -179.3(13) 2_776 .
O20 O18 O21 O16 -161.6(16) 2_776 .
O17 O20 O21 O17 -179.992(19) . 2_776
O19 O20 O21 O17 81(5) . 2_776
O18 O20 O21 O17 -42(3) 2_776 2_776
O16 O20 O21 O17 150(2) . 2_776
O19 O20 O21 O17 -99(5) . .
O18 O20 O21 O17 138(3) 2_776 .
O16 O20 O21 O17 -30(2) . .
O17 O20 O21 O18 42(3) . .
O19 O20 O21 O18 -57(4) . .
O18 O20 O21 O18 180.000(6) 2_776 .
O16 O20 O21 O18 12.4(11) . .
O17 O20 O21 O18 -138(3) . 2_776
O19 O20 O21 O18 123(4) . 2_776
O16 O20 O21 O18 -167.6(11) . 2_776
O17 O20 O21 O16 -150(2) . 2_776
O19 O20 O21 O16 111(4) . 2_776
O18 O20 O21 O16 -12.4(11) 2_776 2_776
O16 O20 O21 O16 179.9990(10) . 2_776
O17 O20 O21 O16 30(2) . .
O19 O20 O21 O16 -69(4) . .
O18 O20 O21 O16 167.6(11) 2_776 .
O18 O16 O21 O17 -1.0(18) . 2_776
O17 O16 O21 O17 179.997(5) . 2_776
O20 O16 O21 O17 -162.3(13) . 2_776
O18 O16 O21 O17 179.0(18) . .
O20 O16 O21 O17 17.7(13) . .
O17 O16 O21 O18 -179.0(18) . .
O20 O16 O21 O18 -161.4(17) . .
O18 O16 O21 O18 180.000(5) . 2_776
O17 O16 O21 O18 1.0(18) . 2_776
O20 O16 O21 O18 18.6(17) . 2_776
O18 O16 O21 O20 -18.6(17) . 2_776
O17 O16 O21 O20 162.3(13) . 2_776
O20 O16 O21 O20 180.001(2) . 2_776
O18 O16 O21 O20 161.4(17) . .
O17 O16 O21 O20 -17.7(13) . .
